data_7048523
loop_
_publ_author_name
'Subramaniyan, Vasudevan'
'Dutta, Bidisa'
'Govindaraj, Anbarasu'
'Mani, Ganesan'

_publ_section_title
;
 Facile synthesis of Pd(ii) and Ni(ii) pincer carbene complexes by the
 double C-H bond activation of a new hexahydropyrimidine-based
 bis(phosphine): catalysis of C-N couplings.
;
_journal_issue 21
_journal_name_full 'Dalton transactions (Cambridge, England : 2003)'
_journal_page_first 7203
_journal_page_last 7210
_journal_paper_doi 10.1039/c8dt03413c
_journal_volume 48
_journal_year 2019
_chemical_formula_moiety 'C30 H30 Cl N2 P2 Pd, C H2 Cl2, Cl'
_chemical_formula_sum 'C31 H32 Cl4 N2 P2 Pd'
_chemical_formula_weight 742.72
_space_group_crystal_system monoclinic
_space_group_IT_number 15
_space_group_name_Hall '-C 2yc'
_space_group_name_H-M_alt 'C 1 2/c 1'
_symmetry_space_group_name_Hall '-C 2yc'
_symmetry_space_group_name_H-M 'C 1 2/c 1'
_atom_sites_solution_hydrogens geom
_atom_sites_solution_primary dual
_audit_creation_date 2018-06-23
_audit_creation_method
;
Olex2 1.2
(compiled 2018.05.29 svn.r3508 for OlexSys, GUI svn.r5506)
;
_audit_update_record
;
2018-11-23 deposited with the CCDC.
2019-01-09 downloaded from the CCDC.
;
_cell_angle_alpha 90
_cell_angle_beta 99.294(5)
_cell_angle_gamma 90
_cell_formula_units_Z 8
_cell_length_a 36.962(4)
_cell_length_b 10.2290(11)
_cell_length_c 16.7982(18)
_cell_measurement_reflns_used 5496
_cell_measurement_temperature 293(2)
_cell_measurement_theta_max 24.993
_cell_measurement_theta_min 2.068
_cell_volume 6267.8(12)
_computing_cell_refinement APEX3
_computing_data_collection APEX3
_computing_data_reduction APEX3
_computing_molecular_graphics 'Olex2 (Dolomanov et al., 2009)'
_computing_publication_material 'Olex2 (Dolomanov et al., 2009)'
_computing_structure_refinement 'ShelXL (Sheldrick, 2015)'
_computing_structure_solution 'ShelXT (Sheldrick, 2015)'
_diffrn_ambient_temperature 293.15
_diffrn_measured_fraction_theta_full 0.996
_diffrn_measured_fraction_theta_max 0.996
_diffrn_measurement_device_type 'Bruker-D8 Venture APEX3'
_diffrn_measurement_method '\w scans'
_diffrn_radiation_monochromator graphite
_diffrn_radiation_type MoK\a
_diffrn_radiation_wavelength 0.71073
_diffrn_reflns_av_R_equivalents 0.0656
_diffrn_reflns_av_unetI/netI 0.0387
_diffrn_reflns_Laue_measured_fraction_full 0.996
_diffrn_reflns_Laue_measured_fraction_max 0.996
_diffrn_reflns_limit_h_max 35
_diffrn_reflns_limit_h_min -43
_diffrn_reflns_limit_k_max 12
_diffrn_reflns_limit_k_min -12
_diffrn_reflns_limit_l_max 19
_diffrn_reflns_limit_l_min -19
_diffrn_reflns_number 34963
_diffrn_reflns_point_group_measured_fraction_full 0.996
_diffrn_reflns_point_group_measured_fraction_max 0.996
_diffrn_reflns_theta_full 24.993
_diffrn_reflns_theta_max 24.993
_diffrn_reflns_theta_min 2.068
_diffrn_source 'Fine focused sealed tube'
_exptl_absorpt_coefficient_mu 1.060
_exptl_absorpt_correction_T_max 1
_exptl_absorpt_correction_T_min 0.704958
_exptl_absorpt_correction_type multi-scan
_exptl_absorpt_process_details
;
SADABS-2004/1 (Bruker,2004) was used for absorption correction.
R(int) was 0.1085 before and 0.0450 after correction.
The Ratio of minimum to maximum transmission is 0.7050.
The \l/2 correction factor is 0.0015.
;
_exptl_crystal_colour yellow
_exptl_crystal_density_diffrn 1.574
_exptl_crystal_description prism
_exptl_crystal_F_000 3008
_exptl_crystal_size_max 0.16
_exptl_crystal_size_mid 0.12
_exptl_crystal_size_min 0.1
_refine_diff_density_max 0.687
_refine_diff_density_min -0.811
_refine_diff_density_rms 0.084
_refine_ls_extinction_method none
_refine_ls_goodness_of_fit_ref 1.060
_refine_ls_hydrogen_treatment constr
_refine_ls_matrix_type full
_refine_ls_number_parameters 380
_refine_ls_number_reflns 5496
_refine_ls_number_restraints 2
_refine_ls_restrained_S_all 1.060
_refine_ls_R_factor_all 0.0403
_refine_ls_R_factor_gt 0.0324
_refine_ls_shift/su_max 0.002
_refine_ls_shift/su_mean 0.000
_refine_ls_structure_factor_coef Fsqd
_refine_ls_weighting_details 'w=1/[\s^2^(Fo^2^)+(0.0380P)^2^+7.9143P] where P=(Fo^2^+2Fc^2^)/3'
_refine_ls_weighting_scheme calc
_refine_ls_wR_factor_gt 0.0766
_refine_ls_wR_factor_ref 0.0803
_reflns_Friedel_coverage 0.000
_reflns_number_gt 4729
_reflns_number_total 5496
_reflns_threshold_expression 'I > 2\s(I)'
_cod_data_source_file c8dt03413c2.cif
_cod_data_source_block PCP-Pd
_cod_depositor_comments 'Adding full bibliography for 7048523--7048526.cif.'
_cod_database_code 7048523
_shelx_shelxl_version_number 2018/1
_shelx_space_group_comment
;
The symmetry employed for this shelxl refinement is uniquely defined
by the following loop, which should always be used as a source of
symmetry information in preference to the above space-group names.
They are only intended as comments.
;
_olex2_refinement_description
;
1. Fixed Uiso
 At 1.2 times of:
  All C(H) groups, All C(H,H) groups, All C(H,H,H,H) groups
2. Restrained distances
 C31-Cl3 \\sim C31-Cl3A
 with sigma of 0.02
 C31-Cl4 \\sim C31-Cl4A
 with sigma of 0.02
3. Others
 Sof(H31C)=Sof(H31D)=Sof(Cl4A)=Sof(Cl3A)=1-FVAR(1)
 Sof(H31A)=Sof(H31B)=Sof(Cl3)=Sof(Cl4)=FVAR(1)
4.a Secondary CH2 refined with riding coordinates:
 C13(H13A,H13B), C14(H14A,H14B), C15(H15A,H15B), C16(H16A,H16B), C18(H18A,
 H18B), C31(H31A,H31B), C31(H31C,H31D)
4.b Aromatic/amide H refined with riding coordinates:
 C2(H2), C3(H3), C4(H4), C5(H5), C6(H6), C8(H8), C9(H9), C10(H10), C11(H11),
 C12(H12), C20(H20), C21(H21), C22(H22), C23(H23), C24(H24), C26(H26), C27(H27),
  C28(H28), C29(H29), C30(H30)
;
_olex2_submission_special_instructions 'No special instructions were received'

loop_
_space_group_symop_operation_xyz
'x, y, z'
'-x, y, -z+1/2'
'x+1/2, y+1/2, z'
'-x+1/2, y+1/2, -z+1/2'
'-x, -y, -z'
'x, -y, z-1/2'
'-x+1/2, -y+1/2, -z'
'x+1/2, -y+1/2, z-1/2'

loop_
_atom_site_label
_atom_site_type_symbol
_atom_site_fract_x
_atom_site_fract_y
_atom_site_fract_z
_atom_site_U_iso_or_equiv
_atom_site_adp_type
_atom_site_occupancy
_atom_site_site_symmetry_order
_atom_site_calc_flag
_atom_site_refinement_flags_posn
_atom_site_refinement_flags_occupancy
_atom_site_disorder_assembly
_atom_site_disorder_group
C1 C 0.15461(8) -0.3546(3) 1.01251(18) 0.0206(6) Uani 1 1 d . . . .
C2 C 0.19148(8) -0.3825(3) 1.01289(19) 0.0250(7) Uani 1 1 d . . . .
H2 H 0.202805 -0.357146 0.969781 0.030 Uiso 1 1 calc R . . .
C3 C 0.21124(9) -0.4483(3) 1.0780(2) 0.0297(7) Uani 1 1 d . . . .
H3 H 0.235882 -0.467122 1.078365 0.036 Uiso 1 1 calc R . . .
C4 C 0.19465(9) -0.4860(3) 1.1419(2) 0.0295(7) Uani 1 1 d . . . .
H4 H 0.208073 -0.529610 1.185556 0.035 Uiso 1 1 calc R . . .
C5 C 0.15807(9) -0.4590(3) 1.14105(19) 0.0295(7) Uani 1 1 d . . . .
H5 H 0.146858 -0.485587 1.184070 0.035 Uiso 1 1 calc R . . .
C6 C 0.13785(9) -0.3930(3) 1.07736(19) 0.0268(7) Uani 1 1 d . . . .
H6 H 0.113246 -0.374387 1.077645 0.032 Uiso 1 1 calc R . . .
C7 C 0.09617(8) -0.3825(3) 0.87366(18) 0.0221(7) Uani 1 1 d . . . .
C8 C 0.06677(9) -0.4350(3) 0.9059(2) 0.0276(7) Uani 1 1 d . . . .
H8 H 0.063295 -0.412032 0.957728 0.033 Uiso 1 1 calc R . . .
C9 C 0.04299(9) -0.5206(3) 0.8613(2) 0.0304(8) Uani 1 1 d . . . .
H9 H 0.023266 -0.554520 0.882633 0.037 Uiso 1 1 calc R . . .
C10 C 0.04834(8) -0.5565(3) 0.7846(2) 0.0284(7) Uani 1 1 d . . . .
H10 H 0.032263 -0.615019 0.754850 0.034 Uiso 1 1 calc R . . .
C11 C 0.07713(9) -0.5065(3) 0.7520(2) 0.0283(7) Uani 1 1 d . . . .
H11 H 0.080697 -0.531369 0.700599 0.034 Uiso 1 1 calc R . . .
C12 C 0.10080(8) -0.4188(3) 0.79619(19) 0.0255(7) Uani 1 1 d . . . .
H12 H 0.120082 -0.383705 0.773806 0.031 Uiso 1 1 calc R . . .
C13 C 0.10141(8) -0.1476(3) 0.97178(18) 0.0221(7) Uani 1 1 d . . . .
H13A H 0.081864 -0.189773 0.994373 0.027 Uiso 1 1 calc R . . .
H13B H 0.116676 -0.099314 1.014251 0.027 Uiso 1 1 calc R . . .
C14 C 0.05251(9) 0.0104(3) 0.9185(2) 0.0292(7) Uani 1 1 d . . . .
H14A H 0.054850 0.038415 0.974244 0.035 Uiso 1 1 calc R . . .
H14B H 0.031636 -0.047982 0.907395 0.035 Uiso 1 1 calc R . . .
C15 C 0.04625(9) 0.1281(3) 0.8636(2) 0.0324(8) Uani 1 1 d . . . .
H15A H 0.021672 0.161672 0.863117 0.039 Uiso 1 1 calc R . . .
H15B H 0.063567 0.196514 0.883384 0.039 Uiso 1 1 calc R . . .
C16 C 0.05113(9) 0.0894(3) 0.7793(2) 0.0301(7) Uani 1 1 d . . . .
H16A H 0.032820 0.025006 0.758089 0.036 Uiso 1 1 calc R . . .
H16B H 0.048111 0.165241 0.744212 0.036 Uiso 1 1 calc R . . .
C17 C 0.10340(8) -0.0434(3) 0.84253(18) 0.0219(7) Uani 1 1 d . . . .
C18 C 0.10554(8) 0.0519(3) 0.71100(18) 0.0235(7) Uani 1 1 d . . . .
H18A H 0.102008 0.140764 0.691152 0.028 Uiso 1 1 calc R . . .
H18B H 0.094858 -0.007398 0.668558 0.028 Uiso 1 1 calc R . . .
C19 C 0.17108(8) -0.0218(3) 0.64759(18) 0.0221(7) Uani 1 1 d . . . .
C20 C 0.16380(9) -0.1477(3) 0.6162(2) 0.0294(7) Uani 1 1 d . . . .
H20 H 0.152243 -0.208592 0.644581 0.035 Uiso 1 1 calc R . . .
C21 C 0.17374(10) -0.1815(3) 0.5431(2) 0.0360(8) Uani 1 1 d . . . .
H21 H 0.168561 -0.264742 0.521994 0.043 Uiso 1 1 calc R . . .
C22 C 0.19130(9) -0.0921(3) 0.5015(2) 0.0338(8) Uani 1 1 d . . . .
H22 H 0.197946 -0.115216 0.452291 0.041 Uiso 1 1 calc R . . .
C23 C 0.19919(9) 0.0324(3) 0.53240(19) 0.0284(7) Uani 1 1 d . . . .
H23 H 0.211331 0.091976 0.504245 0.034 Uiso 1 1 calc R . . .
C24 C 0.18895(8) 0.0679(3) 0.60534(19) 0.0253(7) Uani 1 1 d . . . .
H24 H 0.194021 0.151507 0.625903 0.030 Uiso 1 1 calc R . . .
C25 C 0.17709(8) 0.1647(3) 0.78152(18) 0.0204(6) Uani 1 1 d . . . .
C26 C 0.21501(9) 0.1743(3) 0.78891(19) 0.0272(7) Uani 1 1 d . . . .
H26 H 0.228202 0.108479 0.768363 0.033 Uiso 1 1 calc R . . .
C27 C 0.23330(9) 0.2818(3) 0.8268(2) 0.0326(8) Uani 1 1 d . . . .
H27 H 0.258642 0.288263 0.831135 0.039 Uiso 1 1 calc R . . .
C28 C 0.21376(9) 0.3787(3) 0.8580(2) 0.0334(8) Uani 1 1 d . . . .
H28 H 0.226009 0.450737 0.883201 0.040 Uiso 1 1 calc R . . .
C29 C 0.17601(9) 0.3696(3) 0.8521(2) 0.0321(8) Uani 1 1 d . . . .
H29 H 0.163028 0.434383 0.874195 0.039 Uiso 1 1 calc R . . .
C30 C 0.15762(9) 0.2632(3) 0.81309(19) 0.0266(7) Uani 1 1 d . . . .
H30 H 0.132240 0.257855 0.808044 0.032 Uiso 1 1 calc R . . .
C31 C 0.03340(11) -0.3265(4) 0.5824(3) 0.0501(11) Uani 1 1 d D . . .
H31A H 0.029536 -0.418976 0.590751 0.060 Uiso 0.45(7) 1 calc R P A 1
H31B H 0.016448 -0.300545 0.534772 0.060 Uiso 0.45(7) 1 calc R P A 1
H31C H 0.031929 -0.416701 0.599439 0.060 Uiso 0.55(7) 1 calc R P A 2
H31D H 0.015247 -0.312170 0.534646 0.060 Uiso 0.55(7) 1 calc R P A 2
N1 N 0.08624(7) -0.0598(2) 0.90584(15) 0.0207(5) Uani 1 1 d . . . .
N2 N 0.08813(7) 0.0343(2) 0.78226(15) 0.0223(6) Uani 1 1 d . . . .
P1 P 0.12865(2) -0.26882(7) 0.92761(5) 0.01902(17) Uani 1 1 d . . . .
P2 P 0.15465(2) 0.01734(7) 0.74051(5) 0.01954(17) Uani 1 1 d . . . .
Cl1 Cl 0.20495(2) -0.24603(8) 0.82167(5) 0.03119(19) Uani 1 1 d . . . .
Cl2 Cl 0.03917(2) -0.28541(7) 1.08902(5) 0.02727(18) Uani 1 1 d . . . .
Cl3 Cl 0.0781(3) -0.3065(17) 0.5617(6) 0.048(3) Uani 0.45(7) 1 d D P A 1
Cl4 Cl 0.0216(5) -0.2410(12) 0.6656(7) 0.069(3) Uani 0.45(7) 1 d D P A 1
Pd1 Pd 0.15058(2) -0.13742(2) 0.83574(2) 0.01824(8) Uani 1 1 d . . . .
Cl4A Cl 0.0265(7) -0.218(3) 0.6608(9) 0.092(3) Uani 0.55(7) 1 d D P A 2
Cl3A Cl 0.0774(3) -0.290(2) 0.5633(7) 0.075(3) Uani 0.55(7) 1 d D P A 2

loop_
_atom_site_aniso_label
_atom_site_aniso_U_11
_atom_site_aniso_U_22
_atom_site_aniso_U_33
_atom_site_aniso_U_23
_atom_site_aniso_U_13
_atom_site_aniso_U_12
C1 0.0226(17) 0.0187(14) 0.0203(16) -0.0011(12) 0.0022(13) -0.0013(12)
C2 0.0218(17) 0.0301(16) 0.0243(17) 0.0000(13) 0.0078(13) 0.0014(13)
C3 0.0204(18) 0.0389(18) 0.0303(19) 0.0044(15) 0.0054(14) 0.0069(14)
C4 0.0275(19) 0.0345(17) 0.0253(18) 0.0019(14) 0.0007(14) 0.0042(14)
C5 0.0290(19) 0.0375(18) 0.0231(17) 0.0071(14) 0.0076(14) -0.0013(14)
C6 0.0184(17) 0.0339(17) 0.0283(18) 0.0032(14) 0.0046(14) -0.0001(13)
C7 0.0191(16) 0.0216(15) 0.0245(17) 0.0015(12) 0.0004(13) -0.0005(12)
C8 0.0260(18) 0.0312(17) 0.0274(18) -0.0017(14) 0.0095(14) -0.0034(14)
C9 0.0212(18) 0.0328(18) 0.039(2) -0.0029(15) 0.0102(15) -0.0051(14)
C10 0.0208(17) 0.0239(16) 0.038(2) -0.0045(14) -0.0030(14) -0.0014(13)
C11 0.0277(19) 0.0327(17) 0.0238(17) -0.0052(14) 0.0017(14) 0.0019(14)
C12 0.0210(17) 0.0302(16) 0.0258(18) 0.0018(13) 0.0051(13) 0.0004(13)
C13 0.0236(17) 0.0225(15) 0.0212(16) 0.0002(12) 0.0066(13) 0.0014(12)
C14 0.0223(18) 0.0324(17) 0.0356(19) 0.0026(14) 0.0126(15) 0.0077(14)
C15 0.0255(19) 0.0367(18) 0.037(2) 0.0056(15) 0.0113(15) 0.0124(14)
C16 0.0177(17) 0.0399(19) 0.0333(19) 0.0046(15) 0.0056(14) 0.0085(14)
C17 0.0192(16) 0.0217(15) 0.0246(17) -0.0035(12) 0.0023(13) -0.0039(12)
C18 0.0164(16) 0.0308(16) 0.0232(16) 0.0018(13) 0.0034(13) 0.0017(12)
C19 0.0160(16) 0.0302(16) 0.0200(16) 0.0028(13) 0.0025(12) 0.0059(12)
C20 0.0308(19) 0.0320(18) 0.0262(18) 0.0010(14) 0.0064(14) -0.0033(14)
C21 0.042(2) 0.0370(19) 0.029(2) -0.0089(15) 0.0072(16) -0.0012(16)
C22 0.034(2) 0.048(2) 0.0209(18) -0.0017(15) 0.0075(15) 0.0098(16)
C23 0.0242(18) 0.0388(18) 0.0234(17) 0.0089(14) 0.0075(14) 0.0056(14)
C24 0.0231(17) 0.0281(16) 0.0243(17) 0.0036(13) 0.0031(13) 0.0037(13)
C25 0.0211(17) 0.0215(14) 0.0187(16) 0.0037(12) 0.0029(13) -0.0005(12)
C26 0.0235(18) 0.0307(17) 0.0279(18) -0.0019(14) 0.0060(14) 0.0016(13)
C27 0.0232(18) 0.045(2) 0.0303(19) -0.0013(15) 0.0051(15) -0.0064(15)
C28 0.033(2) 0.0316(18) 0.033(2) -0.0010(15) 0.0002(16) -0.0085(15)
C29 0.035(2) 0.0270(17) 0.0338(19) -0.0032(14) 0.0028(15) 0.0075(14)
C30 0.0220(17) 0.0282(16) 0.0298(18) 0.0017(13) 0.0046(14) 0.0023(13)
C31 0.037(2) 0.046(2) 0.061(3) -0.005(2) -0.012(2) -0.0004(18)
N1 0.0184(13) 0.0216(12) 0.0229(14) 0.0012(10) 0.0059(11) 0.0018(10)
N2 0.0147(13) 0.0276(13) 0.0250(14) 0.0038(11) 0.0047(11) 0.0029(10)
P1 0.0170(4) 0.0213(4) 0.0194(4) 0.0004(3) 0.0048(3) 0.0000(3)
P2 0.0161(4) 0.0229(4) 0.0203(4) 0.0018(3) 0.0052(3) 0.0011(3)
Cl1 0.0247(4) 0.0394(4) 0.0324(5) 0.0070(3) 0.0135(3) 0.0107(3)
Cl2 0.0221(4) 0.0360(4) 0.0246(4) 0.0000(3) 0.0065(3) -0.0014(3)
Cl3 0.041(4) 0.060(3) 0.042(4) 0.009(2) 0.004(3) 0.002(3)
Cl4 0.082(6) 0.044(5) 0.073(4) -0.002(3) -0.008(3) 0.020(3)
Pd1 0.01510(14) 0.02092(13) 0.01956(14) 0.00163(9) 0.00542(9) 0.00086(9)
Cl4A 0.071(4) 0.102(6) 0.096(4) -0.036(4) -0.001(3) 0.037(6)
Cl3A 0.056(4) 0.075(5) 0.086(6) 0.023(3) -0.014(3) -0.016(3)

loop_
_atom_type_symbol
_atom_type_description
_atom_type_scat_dispersion_real
_atom_type_scat_dispersion_imag
_atom_type_scat_source
C C 0.0033 0.0016 'International Tables Vol C Tables 4.2.6.8 and 6.1.1.4'
H H 0.0000 0.0000 'International Tables Vol C Tables 4.2.6.8 and 6.1.1.4'
Cl Cl 0.1484 0.1585 'International Tables Vol C Tables 4.2.6.8 and 6.1.1.4'
N N 0.0061 0.0033 'International Tables Vol C Tables 4.2.6.8 and 6.1.1.4'
P P 0.1023 0.0942 'International Tables Vol C Tables 4.2.6.8 and 6.1.1.4'
Pd Pd -0.9988 1.0072 'International Tables Vol C Tables 4.2.6.8 and 6.1.1.4'

loop_
_geom_angle_atom_site_label_1
_geom_angle_atom_site_label_2
_geom_angle_atom_site_label_3
_geom_angle
C2 C1 C6 119.8(3)
C2 C1 P1 119.8(2)
C6 C1 P1 120.4(2)
C1 C2 H2 120.2
C3 C2 C1 119.6(3)
C3 C2 H2 120.2
C2 C3 H3 119.8
C4 C3 C2 120.5(3)
C4 C3 H3 119.8
C3 C4 H4 120.1
C3 C4 C5 119.7(3)
C5 C4 H4 120.1
C4 C5 H5 119.5
C4 C5 C6 121.0(3)
C6 C5 H5 119.5
C1 C6 H6 120.3
C5 C6 C1 119.4(3)
C5 C6 H6 120.3
C8 C7 P1 123.3(2)
C12 C7 C8 118.8(3)
C12 C7 P1 118.0(2)
C7 C8 H8 119.9
C9 C8 C7 120.1(3)
C9 C8 H8 119.9
C8 C9 H9 119.9
C8 C9 C10 120.1(3)
C10 C9 H9 119.9
C9 C10 H10 119.7
C11 C10 C9 120.6(3)
C11 C10 H10 119.7
C10 C11 H11 120.2
C10 C11 C12 119.5(3)
C12 C11 H11 120.2
C7 C12 H12 119.6
C11 C12 C7 120.9(3)
C11 C12 H12 119.6
H13A C13 H13B 108.7
N1 C13 H13A 110.5
N1 C13 H13B 110.5
N1 C13 P1 106.11(19)
P1 C13 H13A 110.5
P1 C13 H13B 110.5
H14A C14 H14B 108.1
C15 C14 H14A 109.6
C15 C14 H14B 109.6
N1 C14 H14A 109.6
N1 C14 H14B 109.6
N1 C14 C15 110.4(3)
C14 C15 H15A 109.8
C14 C15 H15B 109.8
H15A C15 H15B 108.2
C16 C15 C14 109.5(3)
C16 C15 H15A 109.8
C16 C15 H15B 109.8
C15 C16 H16A 110.0
C15 C16 H16B 110.0
H16A C16 H16B 108.3
N2 C16 C15 108.7(3)
N2 C16 H16A 110.0
N2 C16 H16B 110.0
N1 C17 N2 118.8(3)
N1 C17 Pd1 120.9(2)
N2 C17 Pd1 120.3(2)
H18A C18 H18B 108.5
N2 C18 H18A 110.2
N2 C18 H18B 110.2
N2 C18 P2 107.6(2)
P2 C18 H18A 110.2
P2 C18 H18B 110.2
C20 C19 P2 117.2(2)
C24 C19 C20 119.5(3)
C24 C19 P2 123.2(2)
C19 C20 H20 119.9
C21 C20 C19 120.2(3)
C21 C20 H20 119.9
C20 C21 H21 120.0
C22 C21 C20 120.0(3)
C22 C21 H21 120.0
C21 C22 H22 119.7
C21 C22 C23 120.5(3)
C23 C22 H22 119.7
C22 C23 H23 120.0
C24 C23 C22 120.0(3)
C24 C23 H23 120.0
C19 C24 H24 120.1
C23 C24 C19 119.9(3)
C23 C24 H24 120.1
C26 C25 C30 119.4(3)
C26 C25 P2 119.2(2)
C30 C25 P2 121.1(2)
C25 C26 H26 119.8
C27 C26 C25 120.4(3)
C27 C26 H26 119.8
C26 C27 H27 120.1
C28 C27 C26 119.8(3)
C28 C27 H27 120.1
C27 C28 H28 119.8
C27 C28 C29 120.5(3)
C29 C28 H28 119.8
C28 C29 H29 120.1
C28 C29 C30 119.8(3)
C30 C29 H29 120.1
C25 C30 H30 119.9
C29 C30 C25 120.2(3)
C29 C30 H30 119.9
H31A C31 H31B 107.2
H31C C31 H31D 108.9
Cl3 C31 H31A 108.0
Cl3 C31 H31B 108.0
Cl3 C31 Cl4 117.4(8)
Cl4 C31 H31A 108.0
Cl4 C31 H31B 108.0
Cl4A C31 H31C 110.9
Cl4A C31 H31D 110.9
Cl3A C31 H31C 110.9
Cl3A C31 H31D 110.9
Cl3A C31 Cl4A 104.5(15)
C13 N1 C14 114.6(2)
C17 N1 C13 120.4(2)
C17 N1 C14 124.9(2)
C17 N2 C16 121.9(3)
C17 N2 C18 120.4(2)
C18 N2 C16 117.1(2)
C1 P1 C13 105.38(14)
C1 P1 Pd1 127.90(10)
C7 P1 C1 107.94(13)
C7 P1 C13 105.97(14)
C7 P1 Pd1 108.57(10)
C13 P1 Pd1 98.81(10)
C18 P2 Pd1 98.58(10)
C19 P2 C18 105.34(14)
C19 P2 Pd1 121.53(10)
C25 P2 C18 108.42(14)
C25 P2 C19 108.45(14)
C25 P2 Pd1 113.09(10)
C17 Pd1 P1 80.67(9)
C17 Pd1 P2 82.15(9)
C17 Pd1 Cl1 177.49(9)
P1 Pd1 Cl1 101.09(3)
P2 Pd1 P1 162.47(3)
P2 Pd1 Cl1 95.97(3)

loop_
_geom_bond_atom_site_label_1
_geom_bond_atom_site_label_2
_geom_bond_distance
C1 C2 1.391(4)
C1 C6 1.394(4)
C1 P1 1.812(3)
C2 H2 0.9300
C2 C3 1.387(4)
C3 H3 0.9300
C3 C4 1.375(4)
C4 H4 0.9300
C4 C5 1.378(4)
C5 H5 0.9300
C5 C6 1.378(4)
C6 H6 0.9300
C7 C8 1.398(4)
C7 C12 1.390(4)
C7 P1 1.806(3)
C8 H8 0.9300
C8 C9 1.374(4)
C9 H9 0.9300
C9 C10 1.384(4)
C10 H10 0.9300
C10 C11 1.372(4)
C11 H11 0.9300
C11 C12 1.382(4)
C12 H12 0.9300
C13 H13A 0.9700
C13 H13B 0.9700
C13 N1 1.465(4)
C13 P1 1.829(3)
C14 H14A 0.9700
C14 H14B 0.9700
C14 C15 1.511(4)
C14 N1 1.483(4)
C15 H15A 0.9700
C15 H15B 0.9700
C15 C16 1.509(5)
C16 H16A 0.9700
C16 H16B 0.9700
C16 N2 1.473(4)
C17 N1 1.334(4)
C17 N2 1.338(4)
C17 Pd1 2.011(3)
C18 H18A 0.9700
C18 H18B 0.9700
C18 N2 1.459(4)
C18 P2 1.837(3)
C19 C20 1.401(4)
C19 C24 1.390(4)
C19 P2 1.809(3)
C20 H20 0.9300
C20 C21 1.381(5)
C21 H21 0.9300
C21 C22 1.376(5)
C22 H22 0.9300
C22 C23 1.388(5)
C23 H23 0.9300
C23 C24 1.388(4)
C24 H24 0.9300
C25 C26 1.390(4)
C25 C30 1.392(4)
C25 P2 1.803(3)
C26 H26 0.9300
C26 C27 1.390(5)
C27 H27 0.9300
C27 C28 1.379(5)
C28 H28 0.9300
C28 C29 1.386(5)
C29 H29 0.9300
C29 C30 1.390(4)
C30 H30 0.9300
C31 H31A 0.9700
C31 H31B 0.9700
C31 H31C 0.9700
C31 H31D 0.9700
C31 Cl3 1.754(9)
C31 Cl4 1.762(11)
C31 Cl4A 1.775(9)
C31 Cl3A 1.749(9)
P1 Pd1 2.2912(8)
P2 Pd1 2.2726(8)
Cl1 Pd1 2.3415(8)

loop_
_geom_torsion_atom_site_label_1
_geom_torsion_atom_site_label_2
_geom_torsion_atom_site_label_3
_geom_torsion_atom_site_label_4
_geom_torsion
C1 C2 C3 C4 0.0(5)
C2 C1 C6 C5 -0.3(5)
C2 C1 P1 C7 110.4(2)
C2 C1 P1 C13 -136.7(2)
C2 C1 P1 Pd1 -22.1(3)
C2 C3 C4 C5 0.5(5)
C3 C4 C5 C6 -0.8(5)
C4 C5 C6 C1 0.7(5)
C6 C1 C2 C3 -0.1(5)
C6 C1 P1 C7 -69.4(3)
C6 C1 P1 C13 43.5(3)
C6 C1 P1 Pd1 158.1(2)
C7 C8 C9 C10 0.9(5)
C8 C7 C12 C11 -0.8(5)
C8 C7 P1 C1 66.7(3)
C8 C7 P1 C13 -45.8(3)
C8 C7 P1 Pd1 -151.1(2)
C8 C9 C10 C11 -0.5(5)
C9 C10 C11 C12 -0.4(5)
C10 C11 C12 C7 1.1(5)
C12 C7 C8 C9 -0.2(5)
C12 C7 P1 C1 -113.4(2)
C12 C7 P1 C13 134.1(2)
C12 C7 P1 Pd1 28.8(3)
C14 C15 C16 N2 -57.3(3)
C15 C14 N1 C13 161.1(3)
C15 C14 N1 C17 -15.9(4)
C15 C16 N2 C17 39.2(4)
C15 C16 N2 C18 -149.6(3)
C19 C20 C21 C22 0.9(5)
C20 C19 C24 C23 0.4(4)
C20 C19 P2 C18 -78.8(3)
C20 C19 P2 C25 165.3(2)
C20 C19 P2 Pd1 31.7(3)
C20 C21 C22 C23 0.0(5)
C21 C22 C23 C24 -0.8(5)
C22 C23 C24 C19 0.5(5)
C24 C19 C20 C21 -1.1(5)
C24 C19 P2 C18 98.6(3)
C24 C19 P2 C25 -17.3(3)
C24 C19 P2 Pd1 -150.9(2)
C25 C26 C27 C28 0.7(5)
C26 C25 C30 C29 -0.5(5)
C26 C25 P2 C18 -163.5(2)
C26 C25 P2 C19 -49.6(3)
C26 C25 P2 Pd1 88.2(2)
C26 C27 C28 C29 0.2(5)
C27 C28 C29 C30 -1.3(5)
C28 C29 C30 C25 1.4(5)
C30 C25 C26 C27 -0.6(5)
C30 C25 P2 C18 22.9(3)
C30 C25 P2 C19 136.8(3)
C30 C25 P2 Pd1 -85.4(3)
N1 C13 P1 C1 168.45(19)
N1 C13 P1 C7 -77.3(2)
N1 C13 P1 Pd1 35.0(2)
N1 C14 C15 C16 46.5(4)
N1 C17 N2 C16 -7.4(4)
N1 C17 N2 C18 -178.3(3)
N2 C17 N1 C13 177.9(3)
N2 C17 N1 C14 -5.2(4)
N2 C18 P2 C19 158.5(2)
N2 C18 P2 C25 -85.6(2)
N2 C18 P2 Pd1 32.3(2)
P1 C1 C2 C3 -179.9(2)
P1 C1 C6 C5 179.5(2)
P1 C7 C8 C9 179.7(2)
P1 C7 C12 C11 179.3(2)
P1 C13 N1 C14 156.6(2)
P1 C13 N1 C17 -26.3(3)
P2 C18 N2 C16 164.3(2)
P2 C18 N2 C17 -24.4(3)
P2 C19 C20 C21 176.3(3)
P2 C19 C24 C23 -176.9(2)
P2 C25 C26 C27 -174.3(2)
P2 C25 C30 C29 173.1(2)
Pd1 C17 N1 C13 -0.4(4)
Pd1 C17 N1 C14 176.5(2)
Pd1 C17 N2 C16 170.9(2)
Pd1 C17 N2 C18 -0.1(4)
